data_2004961
loop_
_publ_author_name
'Fernandez-Casta\~no, C.'
'Foces-Foces, C.'

_publ_section_title
;
 <i>p</i>-Nitrophenyl \a-<small>D</small>-Mannopyranoside Hemihydrate
;
_journal_issue 6
_journal_name_full 'Acta Crystallographica Section C'
_journal_page_first 1586
_journal_page_last 1588
_journal_paper_doi 10.1107/S0108270196000728
_journal_volume 52
_journal_year 1996
_chemical_formula_iupac '2C12 H15 N1 O8, H2 O1'
_chemical_formula_moiety '2C12 H15 N1 O8, H2 O1'
_chemical_formula_sum 'C24 H32 N2 O17'
_chemical_formula_weight 620.52
_chemical_name_systematic 'p-nitrophenyl-\a-D-mannopyranoside hemihydrate'
_space_group_IT_number 4
_symmetry_cell_setting monoclinic
_symmetry_space_group_name_Hall 'P 2yb'
_symmetry_space_group_name_H-M 'P 1 21 1'
_cell_angle_alpha 90
_cell_angle_beta 98.440(10)
_cell_angle_gamma 90
_cell_formula_units_Z 2
_cell_length_a 17.797(3)
_cell_length_b 10.2594(6)
_cell_length_c 7.4438(5)
_cell_measurement_reflns_used 58
_cell_measurement_temperature 293
_cell_measurement_theta_max 45
_cell_measurement_theta_min 2
_cell_volume 1344.4(3)
_computing_cell_refinement 'LSUCRE (Appleman, 1995)'
_computing_data_collection 'Philips PW1100 software'
_computing_data_reduction 'Xtal3.2 DIFDAT SORTRF ADDREF (Hall, Flack & Stewart, 1994)'
_computing_molecular_graphics Xtal3.2
_computing_publication_material 'Xtal3.2 BONDLA CIFIO'
_computing_structure_refinement 'Xtal3.2 CRYLSQ'
_computing_structure_solution Xtal3.2
_diffrn_ambient_temperature 293
_diffrn_measurement_device 'Philips PW1100'
_diffrn_measurement_method \w/2\q
_diffrn_radiation_monochromator graphite
_diffrn_radiation_source xray_tube
_diffrn_radiation_type CuK\a
_diffrn_radiation_wavelength 1.5418
_diffrn_reflns_av_R_equivalents .024
_diffrn_reflns_av_sigmaI/netI .034
_diffrn_reflns_limit_h_max 21
_diffrn_reflns_limit_h_min -21
_diffrn_reflns_limit_k_max 12
_diffrn_reflns_limit_k_min 0
_diffrn_reflns_limit_l_max 8
_diffrn_reflns_limit_l_min 0
_diffrn_reflns_number 2720
_diffrn_reflns_reduction_process equatorial_monochr_Lp
_diffrn_reflns_theta_max 67
_diffrn_reflns_theta_min 2
_diffrn_standards_decay_% 0
_diffrn_standards_interval_time 100
_diffrn_standards_number 2
_exptl_absorpt_coefficient_mu 1.14
_exptl_absorpt_correction_type none
_exptl_crystal_colour colourless
_exptl_crystal_density_diffrn 1.533
_exptl_crystal_density_method 'not measured'
_exptl_crystal_description plate
_exptl_crystal_F_000 652
_exptl_crystal_size_max 0.33
_exptl_crystal_size_mid 0.20
_exptl_crystal_size_min 0.07
_refine_diff_density_max .253
_refine_diff_density_min -.211
_refine_ls_extinction_coef 132.E2(6)
_refine_ls_extinction_method 'Zachariasen (1967)'
_refine_ls_goodness_of_fit_all 1.017
_refine_ls_goodness_of_fit_obs 1.017
_refine_ls_hydrogen_treatment noref
_refine_ls_matrix_type full
_refine_ls_number_constraints 0
_refine_ls_number_parameters 387
_refine_ls_number_reflns 2451
_refine_ls_number_restraints 0
_refine_ls_R_factor_all .069
_refine_ls_R_factor_obs .069
_refine_ls_shift/esd_max .013
_refine_ls_shift/esd_mean .003
_refine_ls_structure_factor_coef F
_refine_ls_weighting_details 'w = 0.5551/{[\c(|F~o~|)]^2^ x g(sin\q/\l)}'
_refine_ls_weighting_scheme calc
_refine_ls_wR_factor_all .069
_refine_ls_wR_factor_obs .069
_reflns_number_observed 2451
_reflns_number_total 2451
_reflns_observed_criterion 'F set to zero for negative F^2^'
_cod_data_source_file cf1032.cif
_cod_data_source_block cf1032
_cod_depositor_comments
;
The following automatic conversions were performed:

'_refine_ls_weighting_scheme' value 'w = 0.5551/{[\c(|F~o~|)]^2^ x
g(sin\q/\l)}' was changed to 'calc'. New tag
'_refine_ls_weighting_details' was created. The value of the new tag
was set to 'w = 0.5551/{[\c(|F~o~|)]^2^ x g(sin\q/\l)}'.

Automatic conversion script
Id: cif_fix_values 3143 2015-03-26 13:38:13Z robertas 
;
_cod_original_cell_volume 1344.4(2)
_cod_original_sg_symbol_Hall P_2y1
_cod_original_sg_symbol_H-M 'P 21'
_cod_database_code 2004961

loop_
_symmetry_equiv_pos_as_xyz
+x,+y,+z
-x,1/2+y,-z

loop_
_atom_site_aniso_label
_atom_site_aniso_U_11
_atom_site_aniso_U_22
_atom_site_aniso_U_33
_atom_site_aniso_U_12
_atom_site_aniso_U_13
_atom_site_aniso_U_23
C101 .043(3) .030(3) .037(3) -.010(2) .007(2) -.008(2)
C102 .032(2) .034(3) .046(3) -.004(2) .013(2) -.013(2)
C103 .027(2) .027(3) .047(3) -.003(2) .005(2) -.004(2)
C104 .029(2) .030(3) .034(3) -.006(2) .008(2) .003(2)
C105 .029(2) .028(2) .029(2) -.004(2) .004(2) -.001(2)
C106 .035(3) .035(3) .045(3) -.005(2) .010(2) -.005(2)
O101 .038(2) .028(2) .047(2) -.004(2) -.001(2) -.007(2)
O102 .040(2) .038(2) .044(2) -.011(2) .013(2) -.010(2)
O103 .031(2) .039(2) .070(3) .007(2) .000(2) -.013(2)
O104 .042(2) .046(2) .034(2) .001(2) .0030(10) .010(2)
O105 .035(2) .024(2) .035(2) .0000(10) .0020(10) -.0010(10)
O106 .047(2) .028(2) .041(2) -.001(2) .007(2) -.004(2)
C107 .037(3) .039(3) .026(2) -.004(2) .006(2) -.011(2)
C108 .045(3) .031(3) .062(4) -.005(3) .006(3) -.002(3)
C109 .041(3) .041(3) .057(4) .007(3) .002(3) -.003(3)
C110 .037(3) .051(4) .053(3) -.002(3) .008(2) -.010(3)
C111 .047(3) .046(3) .049(3) -.012(3) .012(3) -.004(3)
C112 .042(3) .037(3) .043(3) -.005(2) .002(2) .001(3)
N113 .041(3) .061(4) .069(4) -.004(3) .009(3) -.021(3)
O114 .045(3) .081(4) .102(4) .009(3) -.014(3) -.009(4)
O115 .040(2) .079(4) .118(4) -.014(3) .012(3) -.016(4)
C201 .034(3) .022(2) .037(3) .000(2) .010(2) .002(2)
C202 .030(2) .025(3) .040(3) -.006(2) .005(2) -.001(2)
C203 .025(2) .025(2) .030(2) -.004(2) .009(2) .004(2)
C204 .028(2) .023(2) .032(2) -.005(2) .003(2) .000(2)
C205 .029(2) .026(3) .039(3) -.001(2) .011(2) .002(2)
C206 .030(2) .038(3) .043(3) -.003(2) .010(2) .008(3)
O201 .031(2) .038(2) .031(2) .006(2) .0040(10) -.004(2)
O202 .033(2) .024(2) .048(2) -.0090(10) .005(2) -.001(2)
O203 .0230(10) .028(2) .051(2) -.0010(10) .0130(10) .002(2)
O204 .048(2) .019(2) .045(2) .000(2) .008(2) .000(2)
O205 .034(2) .024(2) .040(2) .0020(10) .0100(10) .002(2)
O206 .045(2) .069(3) .036(2) -.011(2) .007(2) .008(2)
C207 .034(3) .034(3) .031(2) .003(2) .008(2) .002(2)
C208 .041(3) .043(3) .048(3) .008(3) .007(2) -.004(3)
C209 .048(3) .049(3) .051(3) .018(3) .012(3) .003(3)
C210 .033(3) .059(4) .044(3) .004(3) .008(2) .016(3)
C211 .048(3) .045(3) .045(3) -.001(3) .006(2) .000(3)
C212 .043(3) .036(3) .051(3) .002(3) .007(2) -.005(3)
N213 .037(3) .076(4) .061(3) .008(3) .009(3) .024(3)
O214 .056(3) .091(4) .116(4) .035(3) .023(3) .023(4)
O215 .040(2) .121(5) .084(4) -.002(3) -.006(2) .001(4)
O1 .040(2) .035(2) .051(2) .006(2) .000(2) -.003(2)

loop_
_atom_site_label
_atom_site_fract_x
_atom_site_fract_y
_atom_site_fract_z
_atom_site_U_iso_or_equiv
_atom_site_thermal_displace_type
_atom_site_calc_flag
_atom_site_calc_attached_atom
C101 .2858(3) .4807(6) .7622(7) .037(3) Uani yes yes
C102 .3652(3) .4317(6) .8143(7) .037(3) Uani yes yes
C103 .3778(3) .3869(6) 1.0137(7) .034(2) Uani yes yes
C104 .3540(3) .4929(6) 1.1344(7) .031(2) Uani yes yes
C105 .2722(3) .5319(6) 1.0697(6) .029(2) Uani yes yes
C106 .2425(3) .6405(6) 1.1740(7) .038(3) Uani yes yes
O101 .2381(2) .3675(5) .7592(5) .038(2) Uani yes yes
O102 .4167(2) .5342(5) .7878(5) .040(2) Uani yes yes
O103 .4553(2) .3557(5) 1.0700(6) .047(2) Uani yes yes
O104 .3577(2) .4508(5) 1.3187(5) .041(2) Uani yes yes
O105 .2654(2) .5752(5) .8818(4) .032(2) Uani yes yes
O106 .2930(2) .7490(5) 1.1990(5) .039(2) Uani yes yes
C107 .1620(3) .3794(6) .7094(6) .034(2) Uani yes yes
C108 .1259(3) .4906(6) .6297(9) .046(3) Uani yes yes
C109 .0490(3) .4893(7) .5768(8) .047(3) Uani yes yes
C110 .0079(3) .3784(8) .6029(8) .047(3) Uani yes yes
C111 .0432(3) .2698(7) .6870(8) .047(3) Uani yes yes
C112 .1196(3) .2702(7) .7352(7) .041(3) Uani yes yes
N113 -.0734(3) .3761(7) .5416(8) .057(3) Uani yes yes
O114 -0.1021(3) .4732(7) .4587(8) .078(3) Uani yes yes
O115 -0.1101(3) .2804(7) .5729(9) .079(3) Uani yes yes
C201 .3348(3) .1376(6) .4528(7) .031(2) Uani yes yes
C202 .4171(3) .0995(6) .4489(7) .032(2) Uani yes yes
C203 .4217(3) -.0494(6) .4345(6) .026(2) Uani yes yes
C204 .3855(3) -0.1142(6) .5869(6) .028(2) Uani yes yes
C205 .3066(3) -.0616(6) .5963(7) .031(2) Uani yes yes
C206 .2749(3) -0.1070(6) .7633(8) .037(3) Uani yes yes
O201 .2945(2) .0951(5) .2848(4) .033(2) Uani yes yes
O202 .4651(2) .1519(5) .6023(5) .035(2) Uani yes yes
O203 .4987(2) -.0882(5) .4408(5) .033(2) Uani yes yes
O204 .3793(2) -0.2504(5) .5398(5) .037(2) Uani yes yes
O205 .3074(2) .08000 .6012(4) .032(2) Uani yes yes
O206 .3280(2) -.0858(6) .9237(5) .050(2) Uani yes yes
C207 .2187(3) .1198(6) .2464(7) .033(2) Uani yes yes
C208 .1840(3) .2346(7) .2921(8) .044(3) Uani yes yes
C209 .1076(3) .2513(8) .2411(8) .049(3) Uani yes yes
C210 .0656(3) .1558(7) .1397(8) .045(3) Uani yes yes
C211 .0992(3) .0425(7) .0915(8) .046(3) Uani yes yes
C212 .1755(3) .0243(7) .1433(8) .043(3) Uani yes yes
N213 -.0156(3) .1731(8) .0845(8) .058(3) Uani yes yes
O214 -.0463(3) .2672(8) .1493(9) .087(4) Uani yes yes
O215 -.0501(3) .0949(8) -.0171(8) .083(3) Uani yes yes
O1 .4440(2) .0937(5) .9532(5) .042(2) Uani yes yes
H101 .26800 .53590 .64230 .03131 Uiso ? ?
H102 .37470 .35840 .73650 .02802 Uiso ? ?
H103 .34900 .31120 1.04020 .02345 Uiso ? ?
H104 .38550 .56840 1.12130 .02619 Uiso ? ?
H105 .24280 .45440 1.07280 .02074 Uiso ? ?
H1061 .23300 .61020 1.28610 .03341 Uiso ? ?
H1062 .19510 .67060 1.10670 .03341 Uiso ? ?
H108 .15430 .57000 .61460 .03699 Uiso ? ?
H109 .02370 .56450 .52110 .04266 Uiso ? ?
H111 .01550 .19180 .71210 .03898 Uiso ? ?
H112 .14480 .19680 .79380 .03019 Uiso ? ?
H1102 .46300 .50110 .73670 .02833 Uiso ? ?
H1103 .46667 .28653 1.04240 .04488 Uiso ? ?
H1104 .41250 .44690 1.35300 .02967 Uiso ? ?
H1106 .33910 .73648 1.24806 .04849 Uiso ? ?
H201 .33200 .22930 .46760 .02019 Uiso ? ?
H202 .43270 .13660 .34160 .02523 Uiso ? ?
H203 .39300 -0.07620 .31850 .02000 Uiso ? ?
H204 .41660 -0.09260 .69960 .01990 Uiso ? ?
H205 .27750 -0.09570 .45640 .02339 Uiso ? ?
H208 .21340 .30330 .36640 .03430 Uiso ? ?
H209 .08170 .33020 .27650 .03911 Uiso ? ?
H211 .07020 -0.02280 .01980 .03886 Uiso ? ?
H212 .19990 -0.05140 .10160 .03440 Uiso ? ?
H2061 .22880 -0.05930 .77540 .02857 Uiso ? ?
H2062 .26190 -0.19580 .75540 .02857 Uiso ? ?
H2202 .44440 .11810 .74050 .03535 Uiso ? ?
H2203 .51740 -0.18050 .44370 .03274 Uiso ? ?
H2204 .41106 -0.30637 .64797 .03686 Uiso ? ?
H2206 .30700 -0.11720 1.03400 .04779 Uiso ? ?
H1 .48300 .03750 1.01930 .04105 Uiso ? ?
H2 .39401 .03877 .95030 .04099 Uiso ? ?

loop_
_atom_type_symbol
_atom_type_scat_dispersion_real
_atom_type_scat_dispersion_imag
_atom_type_scat_source
C .017 .009 'International Tables'
N .029 .018 'International Tables'
O .047 .032 'International Tables'
H 0 0 'International Tables'

loop_
_geom_angle_atom_site_label_1
_geom_angle_atom_site_label_2
_geom_angle_atom_site_label_3
_geom_angle_site_symmetry_1
_geom_angle_site_symmetry_2
_geom_angle_site_symmetry_3
_geom_angle
_geom_angle_publ_flag
C102 C101 O101 . . . 105.5(5) yes
C102 C101 O105 . . . 113.0(4) yes
C102 C101 H101 . . . 123.4(5) ?
O101 C101 O105 . . . 111.2(4) yes
O101 C101 H101 . . . 108.3(4) ?
O105 C101 H101 . . . 95.2(5) ?
C101 C102 C103 . . . 110.4(4) yes
C101 C102 O102 . . . 108.5(5) yes
C101 C102 H102 . . . 110.0(5) ?
C102 C103 C104 . . . 110.2(5) yes
C103 C102 O102 . . . 110.5(4) yes
C103 C102 H102 . . . 109.2(5) ?
O102 C102 H102 . . . 108.3(5) ?
C103 C104 C105 . . . 109.9(4) yes
C103 C104 O104 . . . 112.1(5) yes
C104 C105 O105 . . . 109.1(4) yes
C101 O105 C105 . . . 114.0(4) yes
C202 C201 O201 . . . 105.6(4) yes
C202 C201 O205 . . . 110.7(4) yes
C202 C201 H201 . . . 108.9(5) ?
O201 C201 O205 . . . 112.1(4) yes
O201 C201 H201 . . . 112.3(5) ?
O205 C201 H201 . . . 107.3(4) ?
C201 C202 C203 . . . 108.6(4) yes
C201 C202 O202 . . . 110.7(4) yes
C201 C202 H202 . . . 108.1(5) ?
C202 C203 C204 . . . 110.3(4) yes
C202 C203 O203 . . . 109.7(4) yes
C203 C204 C205 . . . 111.8(4) yes
C203 C204 O204 . . . 105.4(4) yes
C204 C205 O205 . . . 110.5(4) yes
C201 O205 C205 . . . 113.9(4) yes
H1103 O1 H2 . . . 129.2(3) ?
H1103 O1 H2202 . . . 97.8(2) ?
H2202 O1 H1 . . . 118.9(3) ?
H2202 O1 O103 1_555 1_555 2_647 88.9(2) ?
H2202 O1 O102 1_555 1_555 2_647 123.2(2) ?
O206 O1 O102 1_555 1_555 2_647 117.3(2) ?
O206 O1 O103 . . . 132.9(2) ?
O103 O1 O202 . . . 94.1(2) ?
O202 O1 O103 1_555 1_555 2_647 87.5(2) ?
O202 O1 O102 1_555 1_555 2_647 116.2(2) ?
O103 O1 O206 . . . 132.9(2) ?
C102 C103 O103 . . . 110.5(4) no
C102 C103 H103 . . . 115.5(5) ?
C104 C103 O103 . . . 109.4(4) no
C104 C103 H103 . . . 104.7(5) ?
O103 C103 H103 . . . 106.2(5) ?
C103 C104 H104 . . . 107.4(5) ?
C105 C104 O104 . . . 106.9(4) no
C105 C104 H104 . . . 107.4(5) ?
O104 C104 H104 . . . 113.0(4) ?
C104 C105 C106 . . . 115.3(4) no
C104 C105 H105 . . . 106.1(5) ?
C106 C105 O105 . . . 106.6(5) no
C106 C105 H105 . . . 111.7(5) ?
O105 C105 H105 . . . 108.0(4) ?
C105 C106 O106 . . . 112.6(4) no
C105 C106 H1061 . . . 110.0(6) ?
C105 C106 H1062 . . . 108.5(5) ?
O106 C106 H1061 . . . 109.8(5) ?
O106 C106 H1062 . . . 107.6(6) ?
H1061 C106 H1062 . . . 108.2(5) ?
C101 O101 C107 . . . 119.7(5) no
C102 O102 H1102 . . . 112.2(5) ?
C103 O103 H1103 . . . 114.2(5) ?
C104 O104 H1104 . . . 99.7(4) ?
C106 O106 H1106 . . . 118.8(5) ?
O101 C107 C108 . . . 124.6(6) no
O101 C107 C112 . . . 115.7(5) no
O101 C107 C1001 . . . 174.9(6) ?
C108 C107 C112 . . . 119.7(5) ?
C108 C107 C1001 . . . 60.0(3) ?
C112 C107 C1001 . . . 59.7(3) ?
C107 C108 C109 . . . 119.4(6) ?
C107 C108 H108 . . . 121.2(5) ?
C107 C108 C1001 . . . 59.2(4) ?
C109 C108 H108 . . . 119.3(6) ?
C109 C108 C1001 . . . 60.2(4) ?
H108 C108 C1001 . . . 178.0(7) ?
C108 C109 C110 . . . 119.8(6) ?
C108 C109 H109 . . . 120.2(7) ?
C108 C109 C1001 . . . 60.6(4) ?
C110 C109 H109 . . . 120.0(6) ?
C110 C109 C1001 . . . 59.2(4) ?
H109 C109 C1001 . . . 179.2(6) ?
C109 C110 C111 . . . 120.8(5) ?
C109 C110 N113 . . . 119.6(6) no
C109 C110 C1001 . . . 60.4(4) ?
C111 C110 N113 . . . 119.7(6) no
C111 C110 C1001 . . . 60.4(4) ?
N113 C110 C1001 . . . 178.7(6) ?
C110 C111 C112 . . . 119.3(6) ?
C110 C111 H111 . . . 122.7(6) ?
C110 C111 C1001 . . . 59.1(4) ?
C112 C111 H111 . . . 118.0(6) ?
C112 C111 C1001 . . . 60.2(4) ?
H111 C111 C1001 . . . 177.9(6) ?
C107 C112 C111 . . . 120.9(6) ?
C107 C112 H112 . . . 118.5(5) ?
C107 C112 C1001 . . . 60.0(4) ?
C111 C112 H112 . . . 120.5(6) ?
C111 C112 C1001 . . . 60.9(4) ?
H112 C112 C1001 . . . 177.5(6) ?
C110 N113 O114 . . . 117.4(6) no
C110 N113 O115 . . . 119.4(6) no
O114 N113 O115 . . . 123.2(5) no
C203 C202 O202 . . . 113.5(4) no
C203 C202 H202 . . . 108.1(5) ?
O202 C202 H202 . . . 107.6(5) ?
C202 C203 H203 . . . 108.4(4) ?
C204 C203 O203 . . . 111.2(4) no
C204 C203 H203 . . . 108.1(4) ?
O203 C203 H203 . . . 109.1(4) ?
C203 C204 H204 . . . 107.2(4) ?
C205 C204 O204 . . . 108.6(4) no
C205 C204 H204 . . . 107.2(5) ?
O204 C204 H204 . . . 116.7(5) ?
C204 C205 C206 . . . 112.8(4) no
C204 C205 H205 . . . 98.4(4) ?
C206 C205 O205 . . . 107.0(4) no
C206 C205 H205 . . . 118.6(4) ?
O205 C205 H205 . . . 109.2(4) ?
C205 C206 O206 . . . 111.1(4) no
C205 C206 H2061 . . . 110.1(5) ?
C205 C206 H2062 . . . 111.4(5) ?
O206 C206 H2061 . . . 108.1(5) ?
O206 C206 H2062 . . . 109.1(5) ?
H2061 C206 H2062 . . . 107.0(5) ?
C201 O201 C207 . . . 119.1(4) no
C202 O202 H2202 . . . 110.8(4) ?
C203 O203 H2203 . . . 125.5(4) ?
C204 O204 H2204 . . . 108.8(3) ?
C206 O206 H2206 . . . 110.8(4) ?
O201 C207 C208 . . . 124.5(5) no
O201 C207 C212 . . . 115.6(5) no
O201 C207 C1002 . . . 174.5(5) ?
C208 C207 C212 . . . 119.8(5) ?
C208 C207 C1002 . . . 60.1(3) ?
C212 C207 C1002 . . . 59.7(3) ?
C207 C208 C209 . . . 119.7(6) ?
C207 C208 H208 . . . 121.2(5) ?
C207 C208 C1002 . . . 59.5(4) ?
C209 C208 H208 . . . 119.0(7) ?
C209 C208 C1002 . . . 60.2(4) ?
H208 C208 C1002 . . . 178.3(6) ?
C208 C209 C210 . . . 119.8(7) ?
C208 C209 H209 . . . 120.9(7) ?
C208 C209 C1002 . . . 60.7(4) ?
C210 C209 H209 . . . 119.3(6) ?
C210 C209 C1002 . . . 59.1(4) ?
H209 C209 C1002 . . . 178.0(7) ?
C209 C210 C211 . . . 121.1(5) ?
C209 C210 N213 . . . 120.1(6) no
C209 C210 C1002 . . . 60.3(4) ?
C211 C210 N213 . . . 118.8(6) no
C211 C210 C1002 . . . 60.8(4) ?
N213 C210 C1002 . . . 179.3(7) ?
C210 C211 C212 . . . 119.5(6) ?
C210 C211 H211 . . . 120.9(6) ?
C210 C211 C1002 . . . 59.2(4) ?
C212 C211 H211 . . . 119.6(7) ?
C212 C211 C1002 . . . 60.3(4) ?
H211 C211 C1002 . . . 178.9(6) ?
C207 C212 C211 . . . 120.1(6) ?
C207 C212 H212 . . . 120.1(5) ?
C207 C212 C1002 . . . 59.4(4) ?
C211 C212 H212 . . . 119.7(6) ?
C211 C212 C1002 . . . 60.6(4) ?
H212 C212 C1002 . . . 175.8(6) ?
C210 N213 O214 . . . 117.4(6) no
C210 N213 O215 . . . 119.3(7) no
O214 N213 O215 . . . 123.3(6) no
H1 O1 H2 . . . 103.4(4) ?
C107 C1001 C108 . . . 60.8(4) ?
C107 C1001 C109 . . . 120.0(4) ?
C107 C1001 C110 . . . 179.2(5) ?
C107 C1001 C111 . . . 119.1(4) ?
C107 C1001 C112 . . . 60.3(4) ?
C108 C1001 C109 . . . 59.2(4) ?
C108 C1001 C110 . . . 119.6(4) ?
C108 C1001 C111 . . . 178.8(4) ?
C108 C1001 C112 . . . 121.1(4) ?
C109 C1001 C110 . . . 60.4(4) ?
C109 C1001 C111 . . . 120.8(4) ?
C109 C1001 C112 . . . 179.6(5) ?
C110 C1001 C111 . . . 60.5(4) ?
C110 C1001 C112 . . . 119.3(4) ?
C111 C1001 C112 . . . 58.8(4) ?
C207 C1002 C208 . . . 60.4(4) ?
C207 C1002 C209 . . . 119.5(4) ?
C207 C1002 C210 . . . 179.7(4) ?
C207 C1002 C211 . . . 120.0(4) ?
C207 C1002 C212 . . . 60.9(4) ?
C208 C1002 C209 . . . 59.1(4) ?
C208 C1002 C210 . . . 119.6(5) ?
C208 C1002 C211 . . . 179.5(5) ?
C208 C1002 C212 . . . 121.3(4) ?
C209 C1002 C210 . . . 60.5(4) ?
C209 C1002 C211 . . . 120.6(4) ?
C209 C1002 C212 . . . 179.6(4) ?
C210 C1002 C211 . . . 60.0(4) ?
C210 C1002 C212 . . . 119.1(4) ?
C211 C1002 C212 . . . 59.0(4) ?

loop_
_geom_bond_atom_site_label_1
_geom_bond_atom_site_label_2
_geom_bond_distance
_geom_bond_publ_flag
C101 C102 1.496(7) yes
C101 O101 1.437(8) yes
C101 O105 1.400(7) yes
C101 H101 1.065(6) ?
C102 C103 1.538(8) yes
C102 O102 1.427(7) yes
C102 H102 .979(6) ?
C103 C104 1.510(8) yes
C103 O103 1.418(6) yes
C103 H103 .966(6) ?
C104 C105 1.518(6) yes
C104 O104 1.430(6) yes
C104 H104 .970(6) ?
C105 C106 1.498(8) no
C105 O105 1.455(6) yes
C105 H105 .954(6) ?
C106 O106 1.426(8) no
C106 H1061 .929(6) ?
C106 H1062 .967(5) ?
O101 C107 1.356(6) no
O102 H1102 1.016(4) ?
O103 H1103 .774(5) ?
O104 H1104 .971(4) ?
O106 H1106 .8610(4) ?
C107 C108 1.398(9) ?
C107 C112 1.380(9) ?
C107 C1001 1.376(5) ?
C108 C109 1.368(8) ?
C108 H108 .974(6) ?
C108 C1001 1.386(7) ?
C109 C110 1.380(10) ?
C109 H109 .957(7) ?
C109 C1001 1.381(7) ?
C110 C111 1.380(10) ?
C110 N113 1.452(7) no
C110 C1001 1.365(6) ?
C111 C112 1.353(8) ?
C111 H111 .973(7) ?
C111 C1001 1.382(7) ?
C112 H112 .950(6) ?
C112 C1001 1.372(7) ?
N113 O114 1.240(10) no
N113 O115 1.220(10) no
C201 C202 1.520(7) yes
C201 O201 1.416(6) yes
C201 O205 1.401(6) yes
C201 H201 .949(6) ?
C202 C203 1.534(8) yes
C202 O202 1.428(6) yes
C202 H202 .962(5) ?
C203 C204 1.536(7) yes
C203 O203 1.421(6) yes
C203 H203 .976(5) ?
C204 C205 1.516(7) yes
C204 O204 1.440(7) yes
C204 H204 .961(4) ?
C205 C206 1.512(8) no
C205 O205 1.453(6) yes
C205 H205 1.147(5) ?
C206 O206 1.427(6) no
C206 H2061 .970(5) ?
C206 H2062 .939(7) ?
O201 C207 1.361(6) no
O202 H2202 1.194(4) ?
O203 H2203 1.003(5) ?
O204 H2204 1.079(4) ?
O206 H2206 1.004(4) ?
C207 C208 1.394(9) ?
C207 C212 1.403(8) ?
C207 C1002 1.382(5) ?
C208 C209 1.368(8) ?
C208 H208 .996(6) ?
C208 C1002 1.391(7) ?
C209 C210 1.387(9) ?
C209 H209 .986(7) ?
C209 C1002 1.384(8) ?
C210 C211 1.380(10) ?
C210 N213 1.454(7) no
C210 C1002 1.367(6) ?
C211 C212 1.367(8) ?
C211 H211 .959(6) ?
C211 C1002 1.390(7) ?
C212 H212 .964(7) ?
C212 C1002 1.385(7) ?
N213 O214 1.240(10) no
N213 O215 1.210(10) no
O1 H1 .978(4) ?
O1 H2 1.050(4) ?

loop_
_geom_contact_publ_flag
yes
yes
yes
yes
yes
yes
yes
yes
yes
yes
yes
yes
yes
yes
yes

loop_
_geom_torsion_atom_site_label_1
_geom_torsion_atom_site_label_2
_geom_torsion_atom_site_label_3
_geom_torsion_atom_site_label_4
_geom_torsion
_geom_torsion_publ_flag
O101 C101 O105 C105 61.0(5) yes
C102 C101 O105 C105 -57.3(6) yes
O102 C102 C101 O105 -68.9(6) yes
C103 C102 C101 O105 52.2(7) yes
O103 C103 C102 C101 -172.8(5) yes
C104 C103 C102 C101 -51.8(6) yes
O104 C104 C103 C102 174.3(4) yes
C105 C104 C103 C102 55.6(6) yes
C106 C105 C104 C103 -177.7(5) yes
O105 C105 C104 C103 -57.9(6) yes
O201 C201 O205 C205 55.1(5) yes
C202 C201 O205 C205 -62.5(5) yes
O202 C202 C201 O205 -65.7(6) yes
C203 C202 C201 O205 59.6(5) yes
O203 C203 C202 C201 -176.8(4) yes
C204 C203 C202 C201 -54.0(5) yes
O204 C204 C203 C202 168.9(3) yes
C205 C204 C203 C202 51.2(5) yes
C206 C205 C204 C203 -170.6(4) yes
O205 C205 C204 C203 -50.8(5) yes
O106 C106 C105 C104 48.3(6) no
C101 O101 C107 C108 11.4(8) no
C102 C101 O101 C107 -177.6(4) no
O105 C101 O101 C107 59.6(6) no
O206 C206 C205 C204 50.1(7) no
C201 O201 C207 C208 38.3(8) no
C202 C201 O201 C207 -177.9(5) no
O205 C201 O201 C207 61.4(6) no
